data_4066784
loop_
_publ_author_name
'Li, Yong-Hua'
'Shimada, Shigeru'

_publ_section_title
;
 Ligand-Dependent Selective Formation of Unique Silylpalladium Complexes
 by the Reaction of 1-(Dimethylsilyl)-2-silylbenzene and
 [{1,2-C6H4(SiMe2)(SiH2)}Pd(R2PCH2CH2PR2)]
;
_journal_issue 19
_journal_name_full Organometallics
_journal_page_first 4406
_journal_paper_doi 10.1021/om100626k
_journal_volume 29
_journal_year 2010
_chemical_formula_moiety 'C26 H46 P2 Pd Si4 '
_chemical_formula_sum 'C26 H46 P2 Pd Si4'
_chemical_formula_weight 639.34
_space_group_IT_number 33
_symmetry_cell_setting orthorhombic
_symmetry_Int_Tables_number 33
_symmetry_space_group_name_Hall 'P 2c -2n'
_symmetry_space_group_name_H-M 'P n a 21'
_atom_sites_solution_hydrogens mixed
_atom_sites_solution_primary heavy
_atom_sites_solution_secondary difmap
_audit_creation_date 2010-05-16
_audit_creation_method 'by CrystalStructure 3.8'
_cell_angle_alpha 90.0000
_cell_angle_beta 90.0000
_cell_angle_gamma 90.0000
_cell_formula_units_Z 4
_cell_length_a 15.7495(9)
_cell_length_b 18.0326(10)
_cell_length_c 11.3822(7)
_cell_measurement_reflns_used 85480
_cell_measurement_temperature 153(2)
_cell_measurement_theta_max 28.2
_cell_measurement_theta_min 2.5
_cell_volume 3232.6(3)
_computing_cell_refinement 'Bruker SMART'
_computing_data_collection 'Bruker SMART'
_computing_data_reduction CrystalStructure
_computing_publication_material 'CrystalStructure 3.8'
_computing_structure_refinement SHELXL
_computing_structure_solution 'DIRDIF99 (PATTY)'
_diffrn_ambient_temperature 153(2)
_diffrn_detector_area_resol_mean '8.366 [pixels/mm]'
_diffrn_measured_fraction_theta_full 0.986
_diffrn_measured_fraction_theta_max 0.916
_diffrn_measurement_device_type 'CCD area detector'
_diffrn_measurement_method 'phi and omega scans'
_diffrn_radiation_monochromator graphite
_diffrn_radiation_source 'rotating anode'
_diffrn_radiation_type 'Mo K\a'
_diffrn_radiation_wavelength 0.71069
_diffrn_reflns_av_R_equivalents 0.021
_diffrn_reflns_limit_h_max 19
_diffrn_reflns_limit_h_min -20
_diffrn_reflns_limit_k_max 23
_diffrn_reflns_limit_k_min -20
_diffrn_reflns_limit_l_max 13
_diffrn_reflns_limit_l_min -15
_diffrn_reflns_number 18806
_diffrn_reflns_theta_full 27.50
_diffrn_reflns_theta_max 28.27
_exptl_absorpt_coefficient_mu 0.835
_exptl_absorpt_correction_T_max 0.8575
_exptl_absorpt_correction_T_min 0.8442
_exptl_absorpt_correction_type empirical
_exptl_absorpt_process_details
;
SADABS; Sheldrick 1996
;
_exptl_crystal_colour colorless
_exptl_crystal_density_diffrn 1.314
_exptl_crystal_density_method 'not measured'
_exptl_crystal_description prism
_exptl_crystal_F_000 1336.00
_exptl_crystal_size_max 0.21
_exptl_crystal_size_mid 0.21
_exptl_crystal_size_min 0.19
_refine_diff_density_max 0.86
_refine_diff_density_min -0.45
_refine_ls_abs_structure_details 'Flack, H. D. (1983), Acta Cryst. A39, 876-881.  2676 Friedel Pairs'
_refine_ls_abs_structure_Flack -0.003(19)
_refine_ls_extinction_method none
_refine_ls_goodness_of_fit_ref 1.017
_refine_ls_hydrogen_treatment mixed
_refine_ls_number_parameters 307
_refine_ls_number_reflns 6527
_refine_ls_R_factor_gt 0.0264
_refine_ls_shift/su_max 0.0020
_refine_ls_structure_factor_coef Fsqd
_refine_ls_weighting_details 'w = 1/[\s^2^(Fo^2^)+(0.0120P)^2^+3.5000P] where P=(Fo^2^+2Fc^2^)/3'
_refine_ls_weighting_scheme calc
_refine_ls_wR_factor_ref 0.0589
_reflns_number_gt 6308
_reflns_number_total 6527
_reflns_threshold_expression F^2^>2.0\s(F^2^)
_cod_data_source_file om100626k_si_001.cif
_cod_data_source_block complex-7
_cod_depositor_comments
;
The following automatic conversions were performed:

'_atom_sites_solution_hydrogens' value 'geom & difmap' was changed to
'mixed'.

Automatic conversion script
Id: cif_fix_values 6452 2018-10-05 10:23:21Z andrius 
;
_cod_original_formula_sum 'C26 H46 P2 Pd Si4 '
_cod_database_code 4066784

loop_
_symmetry_equiv_pos_site_id
_symmetry_equiv_pos_as_xyz
1 +X,+Y,+Z
2 1/2-X,1/2+Y,1/2+Z
3 1/2+X,1/2-Y,+Z
4 -X,-Y,1/2+Z

loop_
_atom_site_label
_atom_site_type_symbol
_atom_site_fract_x
_atom_site_fract_y
_atom_site_fract_z
_atom_site_U_iso_or_equiv
_atom_site_adp_type
_atom_site_occupancy
_atom_site_symmetry_multiplicity
_atom_site_calc_flag
_atom_site_refinement_flags
Pd(1) Pd 0.816688(11) 0.801289(10) 0.15148(2) 0.02267(4) Uani 1.00 1 d .
P(1) P 0.84352(6) 0.76686(5) -0.04092(8) 0.0383(2) Uani 1.00 1 d .
P(2) P 0.89444(5) 0.69494(4) 0.20442(7) 0.02689(15) Uani 1.00 1 d .
Si(1) Si 0.74084(5) 0.91134(4) 0.10321(8) 0.02885(17) Uani 1.00 1 d .
Si(2) Si 0.78255(5) 0.84605(4) 0.33990(8) 0.02484(15) Uani 1.00 1 d .
Si(3) Si 0.89878(5) 0.90118(5) 0.43723(8) 0.03029(17) Uani 1.00 1 d .
Si(4) Si 0.77426(6) 0.76808(5) 0.50314(8) 0.03090(17) Uani 1.00 1 d .
C(1) C 0.66840(18) 0.94046(15) 0.2287(3) 0.0295(6) Uani 1.00 1 d .
C(2) C 0.5991(2) 0.98930(16) 0.2191(3) 0.0379(7) Uani 1.00 1 d .
C(3) C 0.5488(2) 1.00602(17) 0.3143(3) 0.0443(9) Uani 1.00 1 d .
C(4) C 0.5671(2) 0.97599(18) 0.4234(3) 0.0428(9) Uani 1.00 1 d .
C(5) C 0.6371(2) 0.92986(18) 0.4360(3) 0.0369(7) Uani 1.00 1 d .
C(6) C 0.68766(19) 0.91106(18) 0.3388(3) 0.0291(7) Uani 1.00 1 d .
C(7) C 0.8126(2) 0.99371(19) 0.0780(3) 0.0472(9) Uani 1.00 1 d .
C(8) C 0.6704(2) 0.9104(2) -0.0325(4) 0.0455(9) Uani 1.00 1 d .
C(9) C 0.94175(19) 0.82115(17) 0.5273(2) 0.0306(6) Uani 1.00 1 d .
C(10) C 1.0248(2) 0.8199(2) 0.5705(3) 0.0400(7) Uani 1.00 1 d .
C(11) C 1.0555(2) 0.7596(2) 0.6320(3) 0.0495(9) Uani 1.00 1 d .
C(12) C 1.0054(2) 0.6983(2) 0.6478(4) 0.0486(8) Uani 1.00 1 d .
C(13) C 0.9221(2) 0.69827(19) 0.6086(3) 0.0410(8) Uani 1.00 1 d .
C(14) C 0.8883(2) 0.75955(18) 0.5484(2) 0.0327(6) Uani 1.00 1 d .
C(15) C 0.9865(2) 0.9348(2) 0.3383(3) 0.0495(9) Uani 1.00 1 d .
C(16) C 0.8665(2) 0.9770(2) 0.5395(3) 0.0538(10) Uani 1.00 1 d .
C(17) C 0.9235(2) 0.69223(18) -0.0406(3) 0.0394(7) Uani 1.00 1 d .
C(18) C 0.9155(2) 0.64235(17) 0.0683(2) 0.0351(7) Uani 1.00 1 d .
C(19) C 0.8960(3) 0.8362(2) -0.1416(3) 0.0735(15) Uani 1.00 1 d .
C(20) C 0.9765(3) 0.8690(2) -0.0896(5) 0.0920(19) Uani 1.00 1 d .
C(21) C 0.7611(3) 0.7323(2) -0.1332(4) 0.0739(14) Uani 1.00 1 d D
C(22) C 0.7215(3) 0.6636(3) -0.0915(6) 0.109(2) Uani 1.00 1 d D
C(23) C 0.9997(2) 0.70641(18) 0.2694(3) 0.0352(7) Uani 1.00 1 d .
C(24) C 1.0628(2) 0.7487(2) 0.1922(4) 0.0519(10) Uani 1.00 1 d .
C(25) C 0.8488(2) 0.62186(17) 0.2974(3) 0.0356(7) Uani 1.00 1 d .
C(26) C 0.7572(2) 0.6035(2) 0.2672(3) 0.0490(9) Uani 1.00 1 d .
H(2) H 0.5867 1.0112 0.1452 0.046 Uiso 1.00 1 c R
H(3) H 0.5016 1.0382 0.3052 0.053 Uiso 1.00 1 c R
H(4) H 0.5320 0.9869 0.4890 0.051 Uiso 1.00 1 c R
H(5) H 0.6509 0.9107 0.5113 0.044 Uiso 1.00 1 c R
H(7A) H 0.8520 0.9827 0.0137 0.057 Uiso 1.00 1 c R
H(7B) H 0.8448 1.0041 0.1498 0.057 Uiso 1.00 1 c R
H(7C) H 0.7782 1.0371 0.0573 0.057 Uiso 1.00 1 c R
H(8A) H 0.6304 0.8690 -0.0273 0.055 Uiso 1.00 1 c R
H(8B) H 0.7058 0.9046 -0.1027 0.055 Uiso 1.00 1 c R
H(8C) H 0.6389 0.9572 -0.0373 0.055 Uiso 1.00 1 c R
H(10) H 1.0608 0.8614 0.5574 0.048 Uiso 1.00 1 c R
H(11) H 1.1114 0.7606 0.6633 0.059 Uiso 1.00 1 c R
H(12) H 1.0278 0.6557 0.6857 0.058 Uiso 1.00 1 c R
H(13) H 0.8873 0.6561 0.6226 0.049 Uiso 1.00 1 c R
H(15A) H 1.0035 0.8948 0.2850 0.059 Uiso 1.00 1 c R
H(15B) H 1.0353 0.9499 0.3861 0.059 Uiso 1.00 1 c R
H(15C) H 0.9664 0.9773 0.2924 0.059 Uiso 1.00 1 c R
H(16A) H 0.8206 0.9594 0.5906 0.065 Uiso 1.00 1 c R
H(16B) H 0.8467 1.0198 0.4940 0.065 Uiso 1.00 1 c R
H(16C) H 0.9153 0.9917 0.5877 0.065 Uiso 1.00 1 c R
H(17A) H 0.9167 0.6617 -0.1122 0.047 Uiso 1.00 1 c R
H(17B) H 0.9810 0.7145 -0.0424 0.047 Uiso 1.00 1 c R
H(18A) H 0.9687 0.6138 0.0780 0.042 Uiso 1.00 1 c R
H(18B) H 0.8688 0.6065 0.0555 0.042 Uiso 1.00 1 c R
H(19A) H 0.9100 0.8116 -0.2169 0.088 Uiso 1.00 1 c R
H(19B) H 0.8555 0.8768 -0.1585 0.088 Uiso 1.00 1 c R
H(20A) H 1.0010 0.9047 -0.1449 0.110 Uiso 1.00 1 c R
H(20B) H 1.0175 0.8292 -0.0746 0.110 Uiso 1.00 1 c R
H(20C) H 0.9629 0.8941 -0.0156 0.110 Uiso 1.00 1 c R
H(21A) H 0.7167 0.7708 -0.1406 0.089 Uiso 1.00 1 c R
H(21B) H 0.7849 0.7234 -0.2125 0.089 Uiso 1.00 1 c R
H(22A) H 0.6782 0.6476 -0.1478 0.131 Uiso 1.00 1 c R
H(22B) H 0.6950 0.6724 -0.0149 0.131 Uiso 1.00 1 c R
H(22C) H 0.7649 0.6249 -0.0839 0.131 Uiso 1.00 1 c R
H(23A) H 0.9937 0.7330 0.3451 0.042 Uiso 1.00 1 c R
H(23B) H 1.0234 0.6567 0.2867 0.042 Uiso 1.00 1 c R
H(24A) H 1.1172 0.7529 0.2333 0.062 Uiso 1.00 1 c R
H(24B) H 1.0405 0.7983 0.1757 0.062 Uiso 1.00 1 c R
H(24C) H 1.0709 0.7218 0.1182 0.062 Uiso 1.00 1 c R
H(25A) H 0.8835 0.5764 0.2892 0.043 Uiso 1.00 1 c R
H(25B) H 0.8518 0.6378 0.3805 0.043 Uiso 1.00 1 c R
H(26A) H 0.7364 0.5647 0.3203 0.059 Uiso 1.00 1 c R
H(26B) H 0.7539 0.5859 0.1859 0.059 Uiso 1.00 1 c R
H(26C) H 0.7221 0.6481 0.2761 0.059 Uiso 1.00 1 c R
H(101) H 0.741(2) 0.6940(18) 0.493(3) 0.046(10) Uiso 1.00 1 d .
H(102) H 0.7322(18) 0.8052(15) 0.590(2) 0.024(7) Uiso 1.00 1 d .

loop_
_atom_site_aniso_label
_atom_site_aniso_U_11
_atom_site_aniso_U_22
_atom_site_aniso_U_33
_atom_site_aniso_U_12
_atom_site_aniso_U_13
_atom_site_aniso_U_23
Pd(1) 0.02484(9) 0.02115(8) 0.02201(9) 0.00155(7) -0.00103(11) 0.00057(10)
P(1) 0.0580(5) 0.0326(4) 0.0243(4) 0.0113(3) -0.0045(4) -0.0037(3)
P(2) 0.0308(3) 0.0224(3) 0.0274(4) 0.0046(2) -0.0028(3) -0.0020(2)
Si(1) 0.0281(3) 0.0262(3) 0.0322(4) 0.0025(3) -0.0005(3) 0.0068(3)
Si(2) 0.0252(3) 0.0246(3) 0.0247(4) 0.0011(2) 0.0010(3) -0.0001(3)
Si(3) 0.0316(4) 0.0284(4) 0.0309(4) -0.0041(3) -0.0010(3) -0.0042(3)
Si(4) 0.0318(4) 0.0336(4) 0.0273(4) -0.0027(3) 0.0034(3) 0.0029(3)
C(1) 0.0249(14) 0.0203(13) 0.0434(19) 0.0004(10) -0.0011(13) -0.0005(12)
C(2) 0.0334(16) 0.0242(14) 0.056(2) 0.0016(12) -0.0052(16) -0.0002(14)
C(3) 0.0303(16) 0.0242(15) 0.078(3) 0.0062(12) 0.0008(17) -0.0120(16)
C(4) 0.0325(16) 0.0342(17) 0.062(2) -0.0014(13) 0.0117(16) -0.0186(16)
C(5) 0.0340(16) 0.0350(16) 0.042(2) -0.0005(13) 0.0056(15) -0.0086(14)
C(6) 0.0282(15) 0.0234(15) 0.0358(19) 0.0005(11) -0.0005(13) -0.0046(13)
C(7) 0.046(2) 0.0361(18) 0.059(2) 0.0005(15) 0.0076(18) 0.0148(17)
C(8) 0.0396(19) 0.054(2) 0.042(2) 0.0112(16) -0.0081(17) 0.0109(19)
C(9) 0.0293(14) 0.0374(16) 0.0249(16) 0.0037(12) 0.0026(12) -0.0047(12)
C(10) 0.0292(15) 0.057(2) 0.0339(19) 0.0040(14) 0.0036(14) -0.0063(15)
C(11) 0.0308(15) 0.080(2) 0.038(2) 0.0191(16) -0.0020(15) -0.0031(18)
C(12) 0.0502(17) 0.0611(19) 0.0345(17) 0.0263(16) 0.009(2) 0.0109(19)
C(13) 0.0500(19) 0.0424(18) 0.0307(17) 0.0102(15) 0.0122(15) 0.0058(14)
C(14) 0.0356(16) 0.0385(17) 0.0239(16) 0.0067(13) 0.0058(13) -0.0005(12)
C(15) 0.0447(19) 0.050(2) 0.053(2) -0.0157(16) 0.0010(18) 0.0057(18)
C(16) 0.066(2) 0.042(2) 0.053(2) 0.0079(18) -0.008(2) -0.0180(17)
C(17) 0.0515(19) 0.0345(17) 0.0323(19) 0.0073(14) 0.0059(16) -0.0053(13)
C(18) 0.0459(18) 0.0281(15) 0.0315(17) 0.0077(13) -0.0008(14) -0.0052(12)
C(19) 0.121(4) 0.066(2) 0.034(2) 0.041(2) 0.027(2) 0.0090(19)
C(20) 0.094(4) 0.057(2) 0.125(5) -0.010(2) 0.044(3) 0.019(3)
C(21) 0.072(3) 0.076(3) 0.074(3) 0.010(2) -0.027(2) -0.030(2)
C(22) 0.062(3) 0.126(5) 0.139(6) -0.027(3) -0.044(3) 0.055(4)
C(23) 0.0318(15) 0.0344(16) 0.0395(19) 0.0091(12) -0.0055(14) -0.0057(13)
C(24) 0.0353(17) 0.053(2) 0.068(2) -0.0024(15) -0.0028(18) -0.0016(18)
C(25) 0.0482(18) 0.0243(14) 0.0342(18) 0.0047(13) -0.0043(15) 0.0028(12)
C(26) 0.051(2) 0.043(2) 0.053(2) -0.0113(16) -0.0054(18) 0.0103(17)

loop_
_atom_type_symbol
_atom_type_description
_atom_type_scat_dispersion_real
_atom_type_scat_dispersion_imag
_atom_type_scat_source
C C 0.003 0.002
;
International Tables for Crystallography
(1992, Vol. C, Tables 4.2.6.8 and 6.1.1.4)
;
H H 0.000 0.000
;
International Tables for Crystallography
(1992, Vol. C, Table 6.1.1.4)
;
P P 0.102 0.094
;
International Tables for Crystallography
(1992, Vol. C, Tables 4.2.6.8 and 6.1.1.4)
;
Pd Pd -0.999 1.007
;
International Tables for Crystallography
(1992, Vol. C, Tables 4.2.6.8 and 6.1.1.4)
;
Si Si 0.082 0.070
;
International Tables for Crystallography
(1992, Vol. C, Tables 4.2.6.8 and 6.1.1.4)
;

loop_
_geom_angle_atom_site_label_1
_geom_angle_atom_site_label_2
_geom_angle_atom_site_label_3
_geom_angle
_geom_angle_publ_flag
P(1) Pd(1) P(2) 85.91(3) yes
P(1) Pd(1) Si(1) 95.56(3) yes
P(1) Pd(1) Si(2) 174.59(3) yes
P(2) Pd(1) Si(1) 177.91(2) yes
P(2) Pd(1) Si(2) 99.50(2) yes
Si(1) Pd(1) Si(2) 79.04(2) yes
Pd(1) P(1) C(17) 108.56(11) yes
Pd(1) P(1) C(19) 118.46(14) yes
Pd(1) P(1) C(21) 121.23(17) yes
C(17) P(1) C(19) 100.69(19) yes
C(17) P(1) C(21) 104.09(19) yes
C(19) P(1) C(21) 101.2(2) yes
Pd(1) P(2) C(18) 107.27(10) yes
Pd(1) P(2) C(23) 118.91(10) yes
Pd(1) P(2) C(25) 121.90(11) yes
C(18) P(2) C(23) 103.61(15) yes
C(18) P(2) C(25) 100.67(14) yes
C(23) P(2) C(25) 101.72(15) yes
Pd(1) Si(1) C(1) 110.97(9) yes
Pd(1) Si(1) C(7) 112.99(11) yes
Pd(1) Si(1) C(8) 118.22(12) yes
C(1) Si(1) C(7) 104.84(15) yes
C(1) Si(1) C(8) 105.22(15) yes
C(7) Si(1) C(8) 103.42(18) yes
Pd(1) Si(2) Si(3) 113.27(3) yes
Pd(1) Si(2) Si(4) 122.11(3) yes
Pd(1) Si(2) C(6) 112.68(12) yes
Si(3) Si(2) Si(4) 85.61(4) yes
Si(3) Si(2) C(6) 110.69(10) yes
Si(4) Si(2) C(6) 109.44(12) yes
Si(2) Si(3) C(9) 102.13(10) yes
Si(2) Si(3) C(15) 115.12(13) yes
Si(2) Si(3) C(16) 112.97(14) yes
C(9) Si(3) C(15) 107.85(15) yes
C(9) Si(3) C(16) 108.53(16) yes
C(15) Si(3) C(16) 109.68(18) yes
Si(2) Si(4) C(14) 102.41(10) yes
Si(1) C(1) C(2) 125.4(2) yes
Si(1) C(1) C(6) 116.1(2) yes
C(2) C(1) C(6) 118.5(3) yes
C(1) C(2) C(3) 121.5(3) yes
C(2) C(3) C(4) 120.1(3) yes
C(3) C(4) C(5) 119.4(3) yes
C(4) C(5) C(6) 120.9(3) yes
Si(2) C(6) C(1) 114.3(2) yes
Si(2) C(6) C(5) 126.2(2) yes
C(1) C(6) C(5) 119.5(2) yes
Si(3) C(9) C(10) 122.4(2) yes
Si(3) C(9) C(14) 118.5(2) yes
C(10) C(9) C(14) 119.0(2) yes
C(9) C(10) C(11) 121.2(3) yes
C(10) C(11) C(12) 120.0(3) yes
C(11) C(12) C(13) 120.3(3) yes
C(12) C(13) C(14) 121.0(3) yes
Si(4) C(14) C(9) 117.3(2) yes
Si(4) C(14) C(13) 124.2(2) yes
C(9) C(14) C(13) 118.3(2) yes
P(1) C(17) C(18) 111.9(2) yes
P(2) C(18) C(17) 113.0(2) yes
P(1) C(19) C(20) 112.8(3) yes
P(1) C(21) C(22) 114.5(4) yes
P(2) C(23) C(24) 114.4(2) yes
P(2) C(25) C(26) 113.5(2) yes
Si(2) Si(4) H(101) 121.1(16) no
Si(2) Si(4) H(102) 108.1(12) no
C(14) Si(4) H(101) 107.4(14) no
C(14) Si(4) H(102) 107.7(12) no
H(101) Si(4) H(102) 109.3(19) no
C(1) C(2) H(2) 119.2 no
C(3) C(2) H(2) 119.2 no
C(2) C(3) H(3) 120.0 no
C(4) C(3) H(3) 119.9 no
C(3) C(4) H(4) 120.3 no
C(5) C(4) H(4) 120.3 no
C(4) C(5) H(5) 119.5 no
C(6) C(5) H(5) 119.5 no
Si(1) C(7) H(7A) 109.5 no
Si(1) C(7) H(7B) 109.5 no
Si(1) C(7) H(7C) 109.5 no
H(7A) C(7) H(7B) 109.5 no
H(7A) C(7) H(7C) 109.5 no
H(7B) C(7) H(7C) 109.5 no
Si(1) C(8) H(8A) 109.5 no
Si(1) C(8) H(8B) 109.5 no
Si(1) C(8) H(8C) 109.5 no
H(8A) C(8) H(8B) 109.5 no
H(8A) C(8) H(8C) 109.5 no
H(8B) C(8) H(8C) 109.5 no
C(9) C(10) H(10) 119.4 no
C(11) C(10) H(10) 119.4 no
C(10) C(11) H(11) 120.0 no
C(12) C(11) H(11) 120.0 no
C(11) C(12) H(12) 119.9 no
C(13) C(12) H(12) 119.9 no
C(12) C(13) H(13) 119.5 no
C(14) C(13) H(13) 119.5 no
Si(3) C(15) H(15A) 109.5 no
Si(3) C(15) H(15B) 109.5 no
Si(3) C(15) H(15C) 109.5 no
H(15A) C(15) H(15B) 109.5 no
H(15A) C(15) H(15C) 109.5 no
H(15B) C(15) H(15C) 109.5 no
Si(3) C(16) H(16A) 109.5 no
Si(3) C(16) H(16B) 109.5 no
Si(3) C(16) H(16C) 109.5 no
H(16A) C(16) H(16B) 109.5 no
H(16A) C(16) H(16C) 109.5 no
H(16B) C(16) H(16C) 109.5 no
P(1) C(17) H(17A) 109.2 no
P(1) C(17) H(17B) 109.2 no
C(18) C(17) H(17A) 109.2 no
C(18) C(17) H(17B) 109.2 no
H(17A) C(17) H(17B) 107.9 no
P(2) C(18) H(18A) 109.0 no
P(2) C(18) H(18B) 109.0 no
C(17) C(18) H(18A) 109.0 no
C(17) C(18) H(18B) 109.0 no
H(18A) C(18) H(18B) 107.8 no
P(1) C(19) H(19A) 109.0 no
P(1) C(19) H(19B) 109.0 no
C(20) C(19) H(19A) 109.0 no
C(20) C(19) H(19B) 109.0 no
H(19A) C(19) H(19B) 107.8 no
C(19) C(20) H(20A) 109.5 no
C(19) C(20) H(20B) 109.5 no
C(19) C(20) H(20C) 109.5 no
H(20A) C(20) H(20B) 109.5 no
H(20A) C(20) H(20C) 109.5 no
H(20B) C(20) H(20C) 109.5 no
P(1) C(21) H(21A) 108.6 no
P(1) C(21) H(21B) 108.6 no
C(22) C(21) H(21A) 108.6 no
C(22) C(21) H(21B) 108.6 no
H(21A) C(21) H(21B) 107.6 no
C(21) C(22) H(22A) 109.5 no
C(21) C(22) H(22B) 109.5 no
C(21) C(22) H(22C) 109.5 no
H(22A) C(22) H(22B) 109.5 no
H(22A) C(22) H(22C) 109.5 no
H(22B) C(22) H(22C) 109.5 no
P(2) C(23) H(23A) 108.7 no
P(2) C(23) H(23B) 108.7 no
C(24) C(23) H(23A) 108.7 no
C(24) C(23) H(23B) 108.7 no
H(23A) C(23) H(23B) 107.6 no
C(23) C(24) H(24A) 109.5 no
C(23) C(24) H(24B) 109.5 no
C(23) C(24) H(24C) 109.5 no
H(24A) C(24) H(24B) 109.5 no
H(24A) C(24) H(24C) 109.5 no
H(24B) C(24) H(24C) 109.5 no
P(2) C(25) H(25A) 108.9 no
P(2) C(25) H(25B) 108.9 no
C(26) C(25) H(25A) 108.9 no
C(26) C(25) H(25B) 108.9 no
H(25A) C(25) H(25B) 107.7 no
C(25) C(26) H(26A) 109.5 no
C(25) C(26) H(26B) 109.5 no
C(25) C(26) H(26C) 109.5 no
H(26A) C(26) H(26B) 109.5 no
H(26A) C(26) H(26C) 109.5 no
H(26B) C(26) H(26C) 109.5 no

loop_
_geom_bond_atom_site_label_1
_geom_bond_atom_site_label_2
_geom_bond_distance
_geom_bond_publ_flag
Pd(1) P(1) 2.3151(9) yes
Pd(1) P(2) 2.3538(7) yes
Pd(1) Si(1) 2.3806(7) yes
Pd(1) Si(2) 2.3537(9) yes
P(1) C(17) 1.844(3) yes
P(1) C(19) 1.887(4) yes
P(1) C(21) 1.782(5) yes
P(2) C(18) 1.847(3) yes
P(2) C(23) 1.828(3) yes
P(2) C(25) 1.836(3) yes
Si(1) C(1) 1.902(3) yes
Si(1) C(7) 1.888(3) yes
Si(1) C(8) 1.901(4) yes
Si(2) Si(3) 2.3594(11) yes
Si(2) Si(4) 2.3337(12) yes
Si(2) C(6) 1.899(3) yes
Si(3) C(9) 1.895(3) yes
Si(3) C(15) 1.883(4) yes
Si(3) C(16) 1.867(4) yes
Si(4) C(14) 1.874(3) yes
C(1) C(2) 1.407(4) yes
C(1) C(6) 1.395(5) yes
C(2) C(3) 1.375(5) yes
C(3) C(4) 1.385(5) yes
C(4) C(5) 1.389(4) yes
C(5) C(6) 1.404(5) yes
C(9) C(10) 1.398(4) yes
C(9) C(14) 1.415(4) yes
C(10) C(11) 1.381(5) yes
C(11) C(12) 1.370(5) yes
C(12) C(13) 1.386(5) yes
C(13) C(14) 1.405(4) yes
C(17) C(18) 1.536(4) yes
C(19) C(20) 1.518(7) yes
C(21) C(22) 1.466(7) yes
C(23) C(24) 1.529(5) yes
C(25) C(26) 1.520(5) yes
Si(4) H(101) 1.44(3) no
Si(4) H(102) 1.37(3) no
C(2) H(2) 0.950 no
C(3) H(3) 0.950 no
C(4) H(4) 0.950 no
C(5) H(5) 0.950 no
C(7) H(7A) 0.980 no
C(7) H(7B) 0.980 no
C(7) H(7C) 0.980 no
C(8) H(8A) 0.980 no
C(8) H(8B) 0.980 no
C(8) H(8C) 0.980 no
C(10) H(10) 0.950 no
C(11) H(11) 0.950 no
C(12) H(12) 0.950 no
C(13) H(13) 0.950 no
C(15) H(15A) 0.980 no
C(15) H(15B) 0.980 no
C(15) H(15C) 0.980 no
C(16) H(16A) 0.980 no
C(16) H(16B) 0.980 no
C(16) H(16C) 0.980 no
C(17) H(17A) 0.990 no
C(17) H(17B) 0.990 no
C(18) H(18A) 0.990 no
C(18) H(18B) 0.990 no
C(19) H(19A) 0.990 no
C(19) H(19B) 0.990 no
C(20) H(20A) 0.980 no
C(20) H(20B) 0.980 no
C(20) H(20C) 0.980 no
C(21) H(21A) 0.990 no
C(21) H(21B) 0.990 no
C(22) H(22A) 0.980 no
C(22) H(22B) 0.980 no
C(22) H(22C) 0.980 no
C(23) H(23A) 0.990 no
C(23) H(23B) 0.990 no
C(24) H(24A) 0.980 no
C(24) H(24B) 0.980 no
C(24) H(24C) 0.980 no
C(25) H(25A) 0.990 no
C(25) H(25B) 0.990 no
C(26) H(26A) 0.980 no
C(26) H(26B) 0.980 no
C(26) H(26C) 0.980 no
